data_7227294
loop_
_publ_author_name
'Xia, Bin'
'Wang, Kai'
'Wang, Qing-Lun'
'Ma, Yue'
'Tong, Yu-Zhang'
'Liao, Dai-Zheng'

_publ_section_title
;
 Crystal structure and magnetic properties of two manganese(ii)
 homometallic coordination polymers
;
_journal_issue 5
_journal_name_full CrystEngComm
_journal_page_first 811
_journal_paper_doi 10.1039/C6CE02178F
_journal_volume 19
_journal_year 2017
_chemical_formula_sum 'C6 H4 Mn N4'
_chemical_formula_weight 187.07
_space_group_crystal_system orthorhombic
_space_group_IT_number 66
_space_group_name_Hall '-C 2 2c'
_space_group_name_H-M_alt 'C c c m'
_symmetry_space_group_name_Hall '-C 2 2c'
_symmetry_space_group_name_H-M 'C c c m'
_atom_sites_solution_hydrogens geom
_atom_sites_solution_primary direct
_atom_sites_solution_secondary difmap
_audit_creation_method SHELXL-2014/7
_audit_update_record
;
2016-12-15 deposited with the CCDC.
2016-12-20 downloaded from the CCDC.
;
_cell_angle_alpha 90
_cell_angle_beta 90
_cell_angle_gamma 90
_cell_formula_units_Z 4
_cell_length_a 7.1570(14)
_cell_length_b 12.806(3)
_cell_length_c 7.8560(16)
_cell_measurement_reflns_used 4050
_cell_measurement_temperature 153(2)
_cell_measurement_theta_max 29.56
_cell_measurement_theta_min 3.18
_cell_volume 720.0(3)
_computing_cell_refinement 'Bruker XSCANS'
_computing_data_collection 'Bruker XSCANS'
_computing_data_reduction 'Bruker SHELXTL'
_computing_molecular_graphics 'Bruker SHELXTL'
_computing_publication_material 'Bruker SHELXTL'
_computing_structure_refinement 'SHELXL-2014/7 (Sheldrick, 2014)'
_computing_structure_solution 'SHELXL-2014/7 (Sheldrick, 2014)'
_diffrn_ambient_temperature 153(2)
_diffrn_measured_fraction_theta_full 1.000
_diffrn_measured_fraction_theta_max 0.974
_diffrn_measurement_device_type 'CCD area detector'
_diffrn_measurement_method 'phi and omega scans'
_diffrn_radiation_type MoK\a
_diffrn_radiation_wavelength 0.71073
_diffrn_reflns_av_R_equivalents 0.0363
_diffrn_reflns_av_unetI/netI 0.0227
_diffrn_reflns_Laue_measured_fraction_full 1.000
_diffrn_reflns_Laue_measured_fraction_max 0.974
_diffrn_reflns_limit_h_max 9
_diffrn_reflns_limit_h_min -9
_diffrn_reflns_limit_k_max 17
_diffrn_reflns_limit_k_min -17
_diffrn_reflns_limit_l_max 10
_diffrn_reflns_limit_l_min -10
_diffrn_reflns_number 4050
_diffrn_reflns_point_group_measured_fraction_full 1.000
_diffrn_reflns_point_group_measured_fraction_max 0.974
_diffrn_reflns_theta_full 25.242
_diffrn_reflns_theta_max 29.563
_diffrn_reflns_theta_min 3.182
_diffrn_source 'fine-focus sealed tube'
_exptl_absorpt_coefficient_mu 1.761
_exptl_absorpt_correction_T_max 0.8720
_exptl_absorpt_correction_T_min 0.8165
_exptl_absorpt_correction_type multi-scan
_exptl_absorpt_process_details crystalclear
_exptl_crystal_colour colorless
_exptl_crystal_density_diffrn 1.726
_exptl_crystal_density_meas ?
_exptl_crystal_density_method 'not measured'
_exptl_crystal_description block
_exptl_crystal_F_000 372
_exptl_crystal_size_max 0.12
_exptl_crystal_size_mid 0.09
_exptl_crystal_size_min 0.08
_refine_diff_density_max 0.348
_refine_diff_density_min -0.330
_refine_diff_density_rms 0.067
_refine_ls_extinction_method none
_refine_ls_goodness_of_fit_ref 1.110
_refine_ls_hydrogen_treatment constr
_refine_ls_matrix_type full
_refine_ls_number_parameters 32
_refine_ls_number_reflns 530
_refine_ls_number_restraints 0
_refine_ls_restrained_S_all 1.110
_refine_ls_R_factor_all 0.0316
_refine_ls_R_factor_gt 0.0249
_refine_ls_shift/su_max 0.000
_refine_ls_shift/su_mean 0.000
_refine_ls_structure_factor_coef Fsqd
_refine_ls_weighting_details 'w=1/[\s^2^(Fo^2^)+(0.0381P)^2^+0.3264P] where P=(Fo^2^+2Fc^2^)/3'
_refine_ls_weighting_scheme calc
_refine_ls_wR_factor_gt 0.0668
_refine_ls_wR_factor_ref 0.0699
_reflns_Friedel_coverage 0.000
_reflns_number_gt 453
_reflns_number_total 530
_reflns_threshold_expression 'I > 2\s(I)'
_cod_data_source_file c6ce02178f2.cif
_cod_data_source_block Q86
_cod_depositor_comments
;
The following automatic conversions were performed:

'_exptl_crystal_density_meas' value 'none' was changed to '?' - the
value is perceived as not measured.

Automatic conversion script
Id: cif_fix_values 4268 2015-11-12 08:31:59Z antanas 

 Adding full bibliography for 7227294--7227295.cif.
;
_cod_database_code 7227294
_shelx_shelxl_version_number 2014/7
_shelx_space_group_comment
;
The symmetry employed for this shelxl refinement is uniquely defined
by the following loop, which should always be used as a source of
symmetry information in preference to the above space-group names.
They are only intended as comments.
;

loop_
_space_group_symop_operation_xyz
'x, y, z'
'-x, -y, z'
'-x, y, -z+1/2'
'x, -y, -z+1/2'
'x+1/2, y+1/2, z'
'-x+1/2, -y+1/2, z'
'-x+1/2, y+1/2, -z+1/2'
'x+1/2, -y+1/2, -z+1/2'
'-x, -y, -z'
'x, y, -z'
'x, -y, z-1/2'
'-x, y, z-1/2'
'-x+1/2, -y+1/2, -z'
'x+1/2, y+1/2, -z'
'x+1/2, -y+1/2, z-1/2'
'-x+1/2, y+1/2, z-1/2'

loop_
_atom_site_label
_atom_site_type_symbol
_atom_site_fract_x
_atom_site_fract_y
_atom_site_fract_z
_atom_site_U_iso_or_equiv
_atom_site_adp_type
_atom_site_occupancy
_atom_site_site_symmetry_order
_atom_site_calc_flag
_atom_site_refinement_flags_posn
_atom_site_refinement_flags_adp
_atom_site_refinement_flags_occupancy
Mn1 Mn 0.2500 0.2500 0.5000 0.02320(17) Uani 1 4 d S T P
C1 C 0.05557(19) 0.19145(12) 0.3012(2) 0.0358(4) Uani 0.5 1 d . . P
N1 N 0.05557(19) 0.19145(12) 0.3012(2) 0.0358(4) Uani 0.5 1 d . . P
N2 N 0.0917(2) 0.40568(14) 0.5000 0.0304(4) Uani 1 2 d S T P
C2 C -0.0910(3) 0.41149(18) 0.5000 0.0415(6) Uani 1 2 d S T P
H2 H -0.1607 0.3502 0.5000 0.050 Uiso 1 2 calc R U P
C3 C 0.1811(3) 0.4953(2) 0.5000 0.0421(6) Uani 1 2 d S T P
H3 H 0.3110 0.4948 0.5000 0.051 Uiso 1 2 calc R U P

loop_
_atom_site_aniso_label
_atom_site_aniso_U_11
_atom_site_aniso_U_22
_atom_site_aniso_U_33
_atom_site_aniso_U_23
_atom_site_aniso_U_13
_atom_site_aniso_U_12
Mn1 0.0193(2) 0.0232(3) 0.0270(3) 0.000 0.000 0.00369(15)
C1 0.0324(7) 0.0376(8) 0.0374(8) -0.0006(7) -0.0024(6) 0.0004(6)
N1 0.0324(7) 0.0376(8) 0.0374(8) -0.0006(7) -0.0024(6) 0.0004(6)
N2 0.0237(9) 0.0257(9) 0.0419(11) 0.000 0.000 0.0048(7)
C2 0.0266(11) 0.0243(11) 0.0735(19) 0.000 0.000 0.0012(8)
C3 0.0219(9) 0.0309(11) 0.0736(19) 0.000 0.000 0.0048(10)

loop_
_atom_type_symbol
_atom_type_description
_atom_type_scat_dispersion_real
_atom_type_scat_dispersion_imag
_atom_type_scat_source
C C 0.0033 0.0016 'International Tables Vol C Tables 4.2.6.8 and 6.1.1.4'
H H 0.0000 0.0000 'International Tables Vol C Tables 4.2.6.8 and 6.1.1.4'
N N 0.0061 0.0033 'International Tables Vol C Tables 4.2.6.8 and 6.1.1.4'
Mn Mn 0.3368 0.7283 'International Tables Vol C Tables 4.2.6.8 and 6.1.1.4'

loop_
_geom_angle_atom_site_label_1
_geom_angle_atom_site_label_2
_geom_angle_atom_site_label_3
_geom_angle
_geom_angle_site_symmetry_1
_geom_angle_site_symmetry_3
C1 Mn1 N1 180.0 . 13_556
C1 Mn1 C1 180.0 . 13_556
N1 Mn1 C1 0.0 13_556 13_556
C1 Mn1 N1 89.3 . 10_556
N1 Mn1 N1 90.70(8) 13_556 10_556
C1 Mn1 N1 90.70(8) 13_556 10_556
C1 Mn1 C1 90.70(8) . 6
N1 Mn1 C1 89.3 13_556 6
C1 Mn1 C1 89.30(8) 13_556 6
N1 Mn1 C1 180.0 10_556 6
C1 Mn1 C1 89.30(8) . 10_556
N1 Mn1 C1 90.7 13_556 10_556
C1 Mn1 C1 90.70(8) 13_556 10_556
N1 Mn1 C1 0.0 10_556 10_556
C1 Mn1 C1 180.00(7) 6 10_556
C1 Mn1 N1 90.7 . 6
N1 Mn1 N1 89.30(8) 13_556 6
C1 Mn1 N1 89.30(8) 13_556 6
N1 Mn1 N1 180.0 10_556 6
C1 Mn1 N1 0.00(9) 6 6
C1 Mn1 N1 180.0 10_556 6
C1 Mn1 N2 89.08(5) . .
N1 Mn1 N2 90.92(5) 13_556 .
C1 Mn1 N2 90.92(5) 13_556 .
N1 Mn1 N2 89.08(5) 10_556 .
C1 Mn1 N2 90.92(5) 6 .
C1 Mn1 N2 89.08(5) 10_556 .
N1 Mn1 N2 90.92(5) 6 .
C1 Mn1 N2 90.92(5) . 13_556
N1 Mn1 N2 89.08(5) 13_556 13_556
C1 Mn1 N2 89.08(5) 13_556 13_556
N1 Mn1 N2 90.92(5) 10_556 13_556
C1 Mn1 N2 89.08(5) 6 13_556
C1 Mn1 N2 90.92(5) 10_556 13_556
N1 Mn1 N2 89.08(5) 6 13_556
N2 Mn1 N2 180.0 . 13_556
N1 C1 C1 0.0 3 3
N1 C1 Mn1 160.07(5) 3 .
C1 C1 Mn1 160.07(5) 3 .
C2 N2 C3 115.88(19) . .
C2 N2 Mn1 122.87(16) . .
C3 N2 Mn1 121.25(14) . .
N2 C2 C3 121.6(2) . 9_566
N2 C3 C2 122.5(2) . 9_566

loop_
_geom_bond_atom_site_label_1
_geom_bond_atom_site_label_2
_geom_bond_distance
_geom_bond_site_symmetry_2
Mn1 C1 2.2220(15) .
Mn1 N1 2.2220(15) 13_556
Mn1 C1 2.2220(15) 13_556
Mn1 N1 2.2220(15) 10_556
Mn1 C1 2.2220(15) 6
Mn1 C1 2.2220(15) 10_556
Mn1 N1 2.2220(15) 6
Mn1 N2 2.2931(17) .
Mn1 N2 2.2931(17) 13_556
C1 N1 1.131(3) 3
C1 C1 1.131(3) 3
N2 C2 1.309(3) .
N2 C3 1.314(3) .
C2 C3 1.357(3) 9_566
C3 C2 1.357(3) 9_566
